data_2229083
loop_
_publ_author_name
'\,Capan, Yasemin'
'Kazak, Canan'
'A\(gar, Ay\,sen'
'Macit, Mustafa'

_publ_section_title
;
 (<i>E</i>)-1-{2-Hydroxy-5-[(4-methylphenyl)diazenyl]phenyl}ethanone
;
_journal_coeditor_code HG2784
_journal_issue 2
_journal_name_full 'Acta Crystallographica Section E'
_journal_page_first o429
_journal_paper_doi 10.1107/S1600536811001802
_journal_volume 67
_journal_year 2011
_chemical_formula_iupac 'C15 H14 N2 O2'
_chemical_formula_moiety 'C15 H14 N2 O2'
_chemical_formula_sum 'C15 H14 N2 O2'
_chemical_formula_weight 254.28
_chemical_name_systematic
;
(<i>E</i>)-1-{2-Hydroxy-5-[(4-methylphenyl)diazenyl]phenyl}ethanone
;
_space_group_IT_number 2
_symmetry_cell_setting triclinic
_symmetry_space_group_name_Hall '-P 1'
_symmetry_space_group_name_H-M 'P -1'
_atom_sites_solution_hydrogens geom
_atom_sites_solution_primary direct
_atom_sites_solution_secondary difmap
_audit_creation_method SHELXL-97
_cell_angle_alpha 92.722(8)
_cell_angle_beta 93.045(8)
_cell_angle_gamma 101.926(9)
_cell_formula_units_Z 2
_cell_length_a 7.0919(7)
_cell_length_b 7.0842(7)
_cell_length_c 13.4094(13)
_cell_measurement_reflns_used 4309
_cell_measurement_temperature 296
_cell_measurement_theta_max 27.69
_cell_measurement_theta_min 2.94
_cell_volume 657.04(11)
_computing_cell_refinement 'X-AREA (Stoe & Cie, 2002)'
_computing_data_collection 'X-AREA (Stoe & Cie, 2002)'
_computing_data_reduction 'X-RED32 (Stoe & Cie, 2002)'
_computing_molecular_graphics 'ORTEP-3 for Windows (Farrugia, 1997)'
_computing_publication_material 'WinGX (Farrugia, 1999) and PLATON (Spek, 2009)'
_computing_structure_refinement 'SHELXL97 (Sheldrick, 2008)'
_computing_structure_solution 'SHELXS97 (Sheldrick, 2008)'
_diffrn_ambient_temperature 296
_diffrn_detector_area_resol_mean 6.67
_diffrn_measured_fraction_theta_full 0.836
_diffrn_measured_fraction_theta_max 0.836
_diffrn_measurement_device_type 'Stoe IPDS 2'
_diffrn_measurement_method 'rotation method'
_diffrn_radiation_monochromator graphite
_diffrn_radiation_source 'fine-focus sealed tube'
_diffrn_radiation_type MoK\a
_diffrn_radiation_wavelength 0.71073
_diffrn_reflns_av_R_equivalents 0.0895
_diffrn_reflns_av_sigmaI/netI 0.1192
_diffrn_reflns_limit_h_max 9
_diffrn_reflns_limit_h_min -9
_diffrn_reflns_limit_k_max 9
_diffrn_reflns_limit_k_min -9
_diffrn_reflns_limit_l_max 17
_diffrn_reflns_limit_l_min -17
_diffrn_reflns_number 8340
_diffrn_reflns_theta_full 27.55
_diffrn_reflns_theta_max 27.55
_diffrn_reflns_theta_min 2.94
_diffrn_standards_number 0
_exptl_absorpt_coefficient_mu 0.087
_exptl_absorpt_correction_T_max 0.9914
_exptl_absorpt_correction_T_min 0.9744
_exptl_absorpt_correction_type integration
_exptl_absorpt_process_details '(X-RED32; Stoe & Cie, 2002)'
_exptl_crystal_colour brown
_exptl_crystal_density_diffrn 1.285
_exptl_crystal_density_method 'not measured'
_exptl_crystal_description prism
_exptl_crystal_F_000 268
_exptl_crystal_size_max 0.42
_exptl_crystal_size_mid 0.34
_exptl_crystal_size_min 0.19
_refine_diff_density_max 0.097
_refine_diff_density_min -0.110
_refine_ls_extinction_method none
_refine_ls_goodness_of_fit_ref 0.818
_refine_ls_hydrogen_treatment constr
_refine_ls_matrix_type full
_refine_ls_number_parameters 173
_refine_ls_number_reflns 2542
_refine_ls_number_restraints 0
_refine_ls_restrained_S_all 0.818
_refine_ls_R_factor_all 0.2110
_refine_ls_R_factor_gt 0.0537
_refine_ls_shift/su_max 0.002
_refine_ls_shift/su_mean 0.000
_refine_ls_structure_factor_coef Fsqd
_refine_ls_weighting_details 'calc w=1/[\s^2^(Fo^2^)+(0.0254P)^2^] where P=(Fo^2^+2Fc^2^)/3'
_refine_ls_weighting_scheme calc
_refine_ls_wR_factor_gt 0.0722
_refine_ls_wR_factor_ref 0.1000
_reflns_number_gt 791
_reflns_number_total 2542
_reflns_threshold_expression I>2\s(I)
_cod_data_source_file hg2784.cif
_cod_data_source_block I
_cod_database_code 2229083
_cod_database_fobs_code 2229083

loop_
_symmetry_equiv_pos_as_xyz
'x, y, z'
'-x, -y, -z'

loop_
_atom_site_type_symbol
_atom_site_label
_atom_site_fract_x
_atom_site_fract_y
_atom_site_fract_z
_atom_site_U_iso_or_equiv
_atom_site_adp_type
_atom_site_calc_flag
_atom_site_refinement_flags
_atom_site_occupancy
_atom_site_disorder_assembly
_atom_site_disorder_group
C C1 0.5890(6) 0.1644(5) 0.6539(3) 0.0626(10) Uani d . 1 . .
H H1 0.5339 0.1331 0.5892 0.075 Uiso calc R 1 . .
C C2 0.4713(5) 0.1621(5) 0.7323(3) 0.0613(10) Uani d . 1 . .
H H2 0.3380 0.1268 0.7201 0.074 Uiso calc R 1 . .
C C3 0.5494(5) 0.2116(5) 0.8289(2) 0.0498(9) Uani d . 1 . .
C C4 0.7472(5) 0.2595(5) 0.8461(3) 0.0565(10) Uani d . 1 . .
H H4 0.8021 0.2911 0.9108 0.068 Uiso calc R 1 . .
C C5 0.8635(5) 0.2602(5) 0.7668(3) 0.0615(10) Uani d . 1 . .
H H5 0.9969 0.2939 0.7788 0.074 Uiso calc R 1 . .
C C6 0.7860(5) 0.2119(5) 0.6695(3) 0.0569(9) Uani d . 1 . .
C C7 0.3481(5) 0.2497(5) 1.0644(3) 0.0513(9) Uani d . 1 . .
C C8 0.1491(5) 0.2170(5) 1.0434(3) 0.0637(10) Uani d . 1 . .
H H8 0.0991 0.1991 0.9773 0.076 Uiso calc R 1 . .
C C9 0.0274(5) 0.2111(5) 1.1187(3) 0.0699(11) Uani d . 1 . .
H H9 -0.1053 0.1879 1.1040 0.084 Uiso calc R 1 . .
C C11 0.3008(5) 0.2802(4) 1.2409(2) 0.0455(9) Uani d . 1 . .
C C12 0.4198(5) 0.2828(4) 1.1621(3) 0.0535(10) Uani d . 1 . .
H H12 0.5529 0.3079 1.1759 0.064 Uiso calc R 1 . .
C C13 0.3760(5) 0.3186(5) 1.3452(3) 0.0553(9) Uani d . 1 . .
C C14 0.5883(5) 0.3741(5) 1.3698(3) 0.0698(10) Uani d . 1 . .
H H14A 0.6130 0.3940 1.4410 0.105 Uiso calc R 1 . .
H H14B 0.6403 0.4913 1.3387 0.105 Uiso calc R 1 . .
H H14C 0.6484 0.2728 1.3456 0.105 Uiso calc R 1 . .
C C15 0.9185(6) 0.2152(5) 0.5837(3) 0.0842(13) Uani d . 1 . .
H H15A 1.0252 0.1579 0.6031 0.126 Uiso calc R 1 . .
H H15B 0.9660 0.3464 0.5676 0.126 Uiso calc R 1 . .
H H15C 0.8477 0.1434 0.5262 0.126 Uiso calc R 1 . .
C C10 0.1004(5) 0.2396(5) 1.2172(3) 0.0604(10) Uani d . 1 . .
N N1 0.4117(4) 0.2099(4) 0.9032(2) 0.0546(8) Uani d . 1 . .
N N2 0.4863(4) 0.2508(4) 0.9904(2) 0.0511(8) Uani d . 1 . .
O O1 -0.0261(3) 0.2310(3) 1.2899(2) 0.0836(8) Uani d . 1 . .
H H16 0.0334 0.2494 1.3448 0.125 Uiso calc R 1 . .
O O2 0.2651(4) 0.3054(4) 1.41403(18) 0.0814(8) Uani d . 1 . .

loop_
_atom_site_aniso_label
_atom_site_aniso_U_11
_atom_site_aniso_U_22
_atom_site_aniso_U_33
_atom_site_aniso_U_12
_atom_site_aniso_U_13
_atom_site_aniso_U_23
C1 0.066(3) 0.076(3) 0.044(2) 0.015(2) 0.003(2) -0.0022(18)
C2 0.053(2) 0.074(3) 0.055(2) 0.0093(19) 0.0023(19) 0.0057(19)
C3 0.065(3) 0.047(2) 0.041(2) 0.0192(19) 0.0056(19) 0.0092(17)
C4 0.047(2) 0.074(3) 0.049(2) 0.0155(19) -0.0025(18) 0.0000(18)
C5 0.049(2) 0.071(3) 0.065(3) 0.0132(18) 0.008(2) 0.0025(19)
C6 0.068(3) 0.060(2) 0.045(2) 0.0181(19) 0.0076(19) 0.0055(17)
C7 0.044(2) 0.056(3) 0.053(2) 0.0100(18) 0.0088(18) 0.0016(19)
C8 0.056(2) 0.080(3) 0.054(2) 0.0128(19) 0.0020(19) -0.0057(19)
C9 0.043(2) 0.098(3) 0.067(3) 0.0132(19) 0.002(2) -0.006(2)
C11 0.046(2) 0.049(2) 0.043(2) 0.0108(18) 0.0100(18) 0.0006(16)
C12 0.050(2) 0.051(3) 0.060(3) 0.0096(18) 0.003(2) 0.0026(19)
C13 0.058(2) 0.059(2) 0.050(2) 0.0145(18) 0.0114(19) -0.0050(16)
C14 0.068(2) 0.087(3) 0.053(2) 0.0194(19) -0.0019(17) -0.0088(18)
C15 0.088(3) 0.108(3) 0.065(3) 0.031(2) 0.031(2) 0.013(2)
C10 0.050(2) 0.065(3) 0.067(3) 0.0109(18) 0.022(2) -0.0025(19)
N1 0.060(2) 0.062(2) 0.0427(18) 0.0132(15) 0.0040(15) 0.0017(15)
N2 0.053(2) 0.0559(19) 0.046(2) 0.0132(15) 0.0055(16) 0.0022(14)
O1 0.0542(17) 0.119(2) 0.0733(18) 0.0082(14) 0.0229(14) -0.0091(14)
O2 0.078(2) 0.109(2) 0.0548(17) 0.0120(15) 0.0216(15) -0.0074(14)

loop_
_atom_type_symbol
_atom_type_description
_atom_type_scat_dispersion_real
_atom_type_scat_dispersion_imag
_atom_type_scat_source
C C 0.0033 0.0016 'International Tables Vol C Tables 4.2.6.8 and 6.1.1.4'
H H 0.0000 0.0000 'International Tables Vol C Tables 4.2.6.8 and 6.1.1.4'
N N 0.0061 0.0033 'International Tables Vol C Tables 4.2.6.8 and 6.1.1.4'
O O 0.0106 0.0060 'International Tables Vol C Tables 4.2.6.8 and 6.1.1.4'

loop_
_geom_angle_atom_site_label_1
_geom_angle_atom_site_label_2
_geom_angle_atom_site_label_3
_geom_angle_site_symmetry_1
_geom_angle_site_symmetry_3
_geom_angle
_geom_angle_publ_flag
C6 C1 C2 . . 121.1(4) ?
C6 C1 H1 . . 119.4 ?
C2 C1 H1 . . 119.4 ?
C1 C2 C3 . . 120.6(4) ?
C1 C2 H2 . . 119.7 ?
C3 C2 H2 . . 119.7 ?
C4 C3 C2 . . 119.1(4) ?
C4 C3 N1 . . 125.8(3) ?
C2 C3 N1 . . 115.1(3) ?
C3 C4 C5 . . 119.7(4) ?
C3 C4 H4 . . 120.2 ?
C5 C4 H4 . . 120.2 ?
C4 C5 C6 . . 121.5(4) ?
C4 C5 H5 . . 119.3 ?
C6 C5 H5 . . 119.3 ?
C1 C6 C5 . . 118.0(4) ?
C1 C6 C15 . . 121.8(4) ?
C5 C6 C15 . . 120.1(4) ?
C12 C7 C8 . . 119.0(4) ?
C12 C7 N2 . . 116.6(3) ?
C8 C7 N2 . . 124.4(3) ?
C9 C8 C7 . . 120.5(4) ?
C9 C8 H8 . . 119.7 ?
C7 C8 H8 . . 119.7 ?
C8 C9 C10 . . 120.2(4) ?
C8 C9 H9 . . 119.9 ?
C10 C9 H9 . . 119.9 ?
C12 C11 C10 . . 117.3(3) ?
C12 C11 C13 . . 122.6(3) ?
C10 C11 C13 . . 120.1(3) ?
C7 C12 C11 . . 122.2(4) ?
C7 C12 H12 . . 118.9 ?
C11 C12 H12 . . 118.9 ?
O2 C13 C11 . . 120.8(3) ?
O2 C13 C14 . . 119.2(3) ?
C11 C13 C14 . . 120.1(3) ?
C13 C14 H14A . . 109.5 ?
C13 C14 H14B . . 109.5 ?
H14A C14 H14B . . 109.5 ?
C13 C14 H14C . . 109.5 ?
H14A C14 H14C . . 109.5 ?
H14B C14 H14C . . 109.5 ?
C6 C15 H15A . . 109.5 ?
C6 C15 H15B . . 109.5 ?
H15A C15 H15B . . 109.5 ?
C6 C15 H15C . . 109.5 ?
H15A C15 H15C . . 109.5 ?
H15B C15 H15C . . 109.5 ?
O1 C10 C9 . . 118.2(3) ?
O1 C10 C11 . . 121.1(4) ?
C9 C10 C11 . . 120.7(3) ?
N2 N1 C3 . . 113.8(3) ?
N1 N2 C7 . . 113.7(3) ?
C10 O1 H16 . . 109.5 ?

loop_
_geom_bond_atom_site_label_1
_geom_bond_atom_site_label_2
_geom_bond_site_symmetry_2
_geom_bond_distance
_geom_bond_publ_flag
C1 C6 . 1.370(5) ?
C1 C2 . 1.375(5) ?
C1 H1 . 0.9300 ?
C2 C3 . 1.382(4) ?
C2 H2 . 0.9300 ?
C3 C4 . 1.377(4) ?
C3 N1 . 1.430(4) ?
C4 C5 . 1.380(5) ?
C4 H4 . 0.9300 ?
C5 C6 . 1.386(4) ?
C5 H5 . 0.9300 ?
C6 C15 . 1.522(5) ?
C7 C12 . 1.371(5) ?
C7 C8 . 1.393(4) ?
C7 N2 . 1.431(4) ?
C8 C9 . 1.360(5) ?
C8 H8 . 0.9300 ?
C9 C10 . 1.383(5) ?
C9 H9 . 0.9300 ?
C11 C12 . 1.385(5) ?
C11 C10 . 1.406(4) ?
C11 C13 . 1.463(4) ?
C12 H12 . 0.9300 ?
C13 O2 . 1.239(4) ?
C13 C14 . 1.490(4) ?
C14 H14A . 0.9600 ?
C14 H14B . 0.9600 ?
C14 H14C . 0.9600 ?
C15 H15A . 0.9600 ?
C15 H15B . 0.9600 ?
C15 H15C . 0.9600 ?
C10 O1 . 1.354(4) ?
N1 N2 . 1.253(3) ?
O1 H16 . 0.8200 ?

loop_
_geom_hbond_atom_site_label_D
_geom_hbond_atom_site_label_H
_geom_hbond_atom_site_label_A
_geom_hbond_site_symmetry_A
_geom_hbond_distance_DH
_geom_hbond_distance_HA
_geom_hbond_distance_DA
_geom_hbond_angle_DHA
O1 H16 O2 . 0.82 1.80 2.533(4) 147
C14 H14C O1 1_655 0.96 2.53 3.318(4) 139

loop_
_geom_torsion_atom_site_label_1
_geom_torsion_atom_site_label_2
_geom_torsion_atom_site_label_3
_geom_torsion_atom_site_label_4
_geom_torsion_site_symmetry_1
_geom_torsion_site_symmetry_2
_geom_torsion_site_symmetry_3
_geom_torsion_site_symmetry_4
_geom_torsion
_geom_torsion_publ_flag
C6 C1 C2 C3 . . . . 1.3(5) ?
C1 C2 C3 C4 . . . . -1.4(5) ?
C1 C2 C3 N1 . . . . 177.9(4) ?
C2 C3 C4 C5 . . . . 1.1(5) ?
N1 C3 C4 C5 . . . . -178.2(4) ?
C3 C4 C5 C6 . . . . -0.6(5) ?
C2 C1 C6 C5 . . . . -0.8(5) ?
C2 C1 C6 C15 . . . . 180.0(4) ?
C4 C5 C6 C1 . . . . 0.5(5) ?
C4 C5 C6 C15 . . . . 179.7(4) ?
C12 C7 C8 C9 . . . . -2.3(5) ?
N2 C7 C8 C9 . . . . 177.4(4) ?
C7 C8 C9 C10 . . . . 0.7(5) ?
C8 C7 C12 C11 . . . . 1.6(5) ?
N2 C7 C12 C11 . . . . -178.2(3) ?
C10 C11 C12 C7 . . . . 0.8(5) ?
C13 C11 C12 C7 . . . . -178.9(3) ?
C12 C11 C13 O2 . . . . -176.3(4) ?
C10 C11 C13 O2 . . . . 4.0(5) ?
C12 C11 C13 C14 . . . . 3.6(4) ?
C10 C11 C13 C14 . . . . -176.1(3) ?
C8 C9 C10 O1 . . . . -179.5(4) ?
C8 C9 C10 C11 . . . . 1.8(5) ?
C12 C11 C10 O1 . . . . 178.9(3) ?
C13 C11 C10 O1 . . . . -1.4(5) ?
C12 C11 C10 C9 . . . . -2.5(5) ?
C13 C11 C10 C9 . . . . 177.2(3) ?
C4 C3 N1 N2 . . . . -2.4(4) ?
C2 C3 N1 N2 . . . . 178.4(3) ?
C3 N1 N2 C7 . . . . 179.7(3) ?
C12 C7 N2 N1 . . . . 176.5(3) ?
C8 C7 N2 N1 . . . . -3.2(4) ?

loop_
_cod_related_entry_id
_cod_related_entry_database
_cod_related_entry_code
1 ChemSpider 30656467
